data_4319258
loop_
_publ_author_name
'Dmitry V. Fomitchev'
'Booyong S. Lim'
'R. H. Holm'

_publ_contact_author
;
       R.H. Holm
       Department of Chemistry and Chemical Biology
       Harvard University
       Cambridge, MA 02138
       USA
;
_publ_contact_author_email holm@chemistry.harvard.edu
_publ_contact_author_fax '+1 (617) 496-9289'
_publ_contact_author_phone '+1 (617) 495-0853'
_publ_section_title
;
 Electron Distribution in the Nonclassical Bis(dithiolene) Electron
 Transfer Series [M(CO)2(S2C2Me2)2]0/1-/2- (M = Mo, W): Assessment by
 Structural, Spectroscopic, and Density Functional Theory Results
;
_journal_name_full 'Inorganic Chemistry'
_journal_page_first 645
_journal_page_last 654
_journal_paper_doi 10.1021/ic001046w
_journal_volume 40
_journal_year 2001
_chemical_formula_sum 'C18 H32 Mo N O2 S4'
_chemical_formula_weight 518.63
_chemical_name_systematic
; 
 ? 
;
_space_group_IT_number 2
_symmetry_cell_setting triclinic
_symmetry_space_group_name_Hall '-P 1'
_symmetry_space_group_name_H-M 'P -1'
_atom_sites_solution_hydrogens geom
_atom_sites_solution_primary direct
_atom_sites_solution_secondary difmap
_audit_creation_method SHELXL-97
_cell_angle_alpha 113.147(12)
_cell_angle_beta 107.750(8)
_cell_angle_gamma 90.337(10)
_cell_formula_units_Z 4
_cell_length_a 12.0501(11)
_cell_length_b 14.9688(19)
_cell_length_c 15.0781(16)
_cell_measurement_temperature 233(2)
_cell_volume 2357.1(5)
_computing_cell_refinement SMART
_computing_data_collection SMART
_computing_data_reduction SAINT
_computing_molecular_graphics SHELXTL
_computing_publication_material 'SHELXL-97 (Sheldrick, 1997)'
_computing_structure_refinement 'SHELXL-97 (Sheldrick, 1997)'
_computing_structure_solution 'SHELXS-97 (Sheldrick, 1990)'
_diffrn_ambient_temperature 293(2)
_diffrn_measured_fraction_theta_full 0.927
_diffrn_measured_fraction_theta_max 0.927
_diffrn_measurement_device_type 'Bruker SMART CCD area detector system'
_diffrn_measurement_method 'rotation around \o axis, 0.3 deg/frame'
_diffrn_radiation_monochromator graphite
_diffrn_radiation_source 'fine-focus sealed tube'
_diffrn_radiation_type MoK\a
_diffrn_radiation_wavelength 0.71073
_diffrn_reflns_av_R_equivalents 0.0206
_diffrn_reflns_av_sigmaI/netI 0.0487
_diffrn_reflns_limit_h_max 15
_diffrn_reflns_limit_h_min -16
_diffrn_reflns_limit_k_max 20
_diffrn_reflns_limit_k_min -15
_diffrn_reflns_limit_l_max 18
_diffrn_reflns_limit_l_min -20
_diffrn_reflns_number 15811
_diffrn_reflns_theta_full 28.37
_diffrn_reflns_theta_max 28.37
_diffrn_reflns_theta_min 1.49
_exptl_absorpt_coefficient_mu 0.923
_exptl_absorpt_correction_type empirical
_exptl_absorpt_process_details 'performed by SADABS'
_exptl_crystal_colour black
_exptl_crystal_density_diffrn 1.461
_exptl_crystal_density_method 'not measured'
_exptl_crystal_description block
_exptl_crystal_F_000 1076
_exptl_crystal_size_max 0.310
_exptl_crystal_size_mid 0.250
_exptl_crystal_size_min 0.080
_refine_diff_density_max 0.597
_refine_diff_density_min -0.647
_refine_diff_density_rms 0.067
_refine_ls_extinction_method none
_refine_ls_goodness_of_fit_ref 1.008
_refine_ls_hydrogen_treatment mixed
_refine_ls_matrix_type full
_refine_ls_number_parameters 454
_refine_ls_number_reflns 10953
_refine_ls_number_restraints 0
_refine_ls_restrained_S_all 1.008
_refine_ls_R_factor_all 0.0605
_refine_ls_R_factor_gt 0.0363
_refine_ls_shift/su_max 0.128
_refine_ls_shift/su_mean 0.006
_refine_ls_structure_factor_coef Fsqd
_refine_ls_weighting_details 'calc w=1/[\s^2^(Fo^2^)+(0.0350P)^2^+0.0000P] where P=(Fo^2^+2Fc^2^)/3'
_refine_ls_weighting_scheme calc
_refine_ls_wR_factor_gt 0.0802
_refine_ls_wR_factor_ref 0.0883
_reflns_number_gt 7780
_reflns_number_total 10953
_reflns_threshold_expression >2sigma(I)
_cod_data_source_file ic001046w_1.cif
_cod_data_source_block '[NEt4][2]'
_cod_original_cell_volume 2357.1(4)
_cod_database_code 4319258

loop_
_symmetry_equiv_pos_as_xyz
'x, y, z'
'-x, -y, -z'

loop_
_atom_site_label
_atom_site_type_symbol
_atom_site_fract_x
_atom_site_fract_y
_atom_site_fract_z
_atom_site_U_iso_or_equiv
_atom_site_adp_type
_atom_site_occupancy
_atom_site_symmetry_multiplicity
_atom_site_calc_flag
_atom_site_refinement_flags
_atom_site_disorder_assembly
_atom_site_disorder_group
Mo1 Mo 0.900762(19) 0.159738(17) 0.249838(18) 0.03263(7) Uani 1 1 d . . .
Mo2 Mo 0.411788(19) 0.659990(17) 0.24640(2) 0.03662(7) Uani 1 1 d . . .
S1 S 0.72736(6) 0.17503(6) 0.12750(6) 0.04057(17) Uani 1 1 d . . .
S2 S 0.78959(6) 0.23559(6) 0.36126(6) 0.04225(18) Uani 1 1 d . . .
S3 S 1.01213(6) 0.18040(6) 0.14921(6) 0.04122(18) Uani 1 1 d . . .
S4 S 1.07740(6) 0.25666(6) 0.38486(6) 0.04169(17) Uani 1 1 d . . .
S5 S 0.22754(6) 0.68691(6) 0.14731(6) 0.04646(19) Uani 1 1 d . . .
S6 S 0.33754(7) 0.75220(6) 0.38234(6) 0.04576(19) Uani 1 1 d . . .
S7 S 0.50000(6) 0.68128(6) 0.13094(6) 0.04217(18) Uani 1 1 d . . .
S8 S 0.60803(6) 0.73106(6) 0.36349(6) 0.04458(19) Uani 1 1 d . . .
O1 O 0.9488(2) 0.03808(19) 0.3812(2) 0.0696(7) Uani 1 1 d . . .
O2 O 0.8541(2) -0.05671(18) 0.0879(2) 0.0694(7) Uani 1 1 d . . .
O3 O 0.4532(2) 0.5287(2) 0.3677(2) 0.0824(9) Uani 1 1 d . . .
O4 O 0.3199(3) 0.4508(2) 0.0707(2) 0.0912(10) Uani 1 1 d . . .
N1 N 0.3972(2) 0.00476(17) 0.25354(19) 0.0397(6) Uani 1 1 d . . .
N2 N 0.9162(2) 0.50021(17) 0.24695(19) 0.0411(6) Uani 1 1 d . . .
C1 C 0.9319(3) 0.0843(2) 0.3355(2) 0.0446(7) Uani 1 1 d . . .
C2 C 0.8708(3) 0.0237(2) 0.1448(3) 0.0458(7) Uani 1 1 d . . .
C3 C 0.6340(2) 0.2392(2) 0.1919(2) 0.0420(7) Uani 1 1 d . . .
C4 C 0.6615(2) 0.2650(2) 0.2927(2) 0.0394(7) Uani 1 1 d . . .
C5 C 1.1454(2) 0.2552(2) 0.2301(2) 0.0406(7) Uani 1 1 d . . .
C6 C 1.1742(2) 0.2877(2) 0.3324(2) 0.0403(7) Uani 1 1 d . . .
C7 C 0.5236(3) 0.2569(3) 0.1252(3) 0.0573(9) Uani 1 1 d . . .
H7A H 0.4779 0.2921 0.1664 0.086 Uiso 1 1 calc R . .
H7B H 0.4785 0.1951 0.0743 0.086 Uiso 1 1 calc R . .
H7C H 0.5438 0.2948 0.0922 0.086 Uiso 1 1 calc R . .
C8 C 0.5877(3) 0.3203(2) 0.3566(3) 0.0543(9) Uani 1 1 d . . .
H8A H 0.5191 0.3338 0.3137 0.081 Uiso 1 1 calc R . .
H8B H 0.6334 0.3809 0.4097 0.081 Uiso 1 1 calc R . .
H8C H 0.5641 0.2810 0.3868 0.081 Uiso 1 1 calc R . .
C9 C 1.2220(3) 0.2778(3) 0.1771(3) 0.0594(9) Uani 1 1 d . . .
H9A H 1.2932 0.3192 0.2273 0.089 Uiso 1 1 calc R . .
H9B H 1.1807 0.3109 0.1366 0.089 Uiso 1 1 calc R . .
H9C H 1.2411 0.2177 0.1337 0.089 Uiso 1 1 calc R . .
C10 C 1.2887(2) 0.3501(2) 0.4093(3) 0.0524(8) Uani 1 1 d . . .
H10A H 1.3362 0.3638 0.3741 0.079 Uiso 1 1 calc R . .
H10B H 1.3300 0.3157 0.4482 0.079 Uiso 1 1 calc R . .
H10C H 1.2726 0.4107 0.4546 0.079 Uiso 1 1 calc R . .
C11 C 0.4386(3) 0.5777(3) 0.3250(3) 0.0549(9) Uani 1 1 d . . .
C12 C 0.3550(3) 0.5284(3) 0.1332(3) 0.0579(9) Uani 1 1 d . . .
C13 C 0.1568(2) 0.7591(2) 0.2307(3) 0.0471(8) Uani 1 1 d . . .
C14 C 0.2036(2) 0.7868(2) 0.3317(3) 0.0459(8) Uani 1 1 d . . .
C15 C 0.6428(2) 0.7436(2) 0.2008(2) 0.0395(7) Uani 1 1 d . . .
C16 C 0.6887(2) 0.7655(2) 0.3008(2) 0.0400(7) Uani 1 1 d . . .
C17 C 0.0406(3) 0.7839(3) 0.1785(3) 0.0651(10) Uiso 1 1 d . . .
H17A H 0.0075 0.8233 0.2290 0.098 Uiso 1 1 calc R . .
H17B H -0.0126 0.7244 0.1324 0.098 Uiso 1 1 calc R . .
H17C H 0.0529 0.8197 0.1408 0.098 Uiso 1 1 calc R . .
C18 C 0.1477(3) 0.8465(3) 0.4090(3) 0.0582(9) Uani 1 1 d . . .
H18A H 0.0746 0.8623 0.3744 0.087 Uiso 1 1 calc R . .
H18B H 0.1997 0.9060 0.4572 0.087 Uiso 1 1 calc R . .
H18C H 0.1330 0.8092 0.4445 0.087 Uiso 1 1 calc R . .
C19 C 0.7082(3) 0.7680(3) 0.1405(3) 0.0533(8) Uani 1 1 d . . .
H19A H 0.7854 0.8020 0.1852 0.080 Uiso 1 1 calc R . .
H19B H 0.6659 0.8089 0.1105 0.080 Uiso 1 1 calc R . .
H19C H 0.7149 0.7084 0.0873 0.080 Uiso 1 1 calc R . .
C20 C 0.8116(2) 0.8181(3) 0.3683(3) 0.0534(9) Uani 1 1 d . . .
H20A H 0.8504 0.8344 0.3286 0.080 Uiso 1 1 calc R . .
H20B H 0.8553 0.7762 0.3960 0.080 Uiso 1 1 calc R . .
H20C H 0.8070 0.8771 0.4231 0.080 Uiso 1 1 calc R . .
C21 C 0.4635(3) -0.0578(2) 0.3036(3) 0.0548(9) Uani 1 1 d . . .
H21A H 0.4825 -0.1127 0.2520 0.066 Uiso 1 1 calc R . .
H21B H 0.4118 -0.0845 0.3283 0.066 Uiso 1 1 calc R . .
C22 C 0.5765(4) -0.0052(3) 0.3921(3) 0.0983(17) Uani 1 1 d . . .
H22A H 0.6126 -0.0504 0.4189 0.147 Uiso 1 1 calc R . .
H22B H 0.5587 0.0480 0.4450 0.147 Uiso 1 1 calc R . .
H22C H 0.6295 0.0202 0.3685 0.147 Uiso 1 1 calc R . .
C23 C 0.4763(3) 0.0526(3) 0.2196(3) 0.0613(10) Uani 1 1 d . . .
H23A H 0.5395 0.0967 0.2798 0.074 Uiso 1 1 calc R . .
H23B H 0.4313 0.0922 0.1879 0.074 Uiso 1 1 calc R . .
C24 C 0.5305(3) -0.0166(3) 0.1453(3) 0.0804(13) Uani 1 1 d . . .
H24A H 0.5794 0.0208 0.1285 0.121 Uiso 1 1 calc R . .
H24B H 0.4692 -0.0593 0.0841 0.121 Uiso 1 1 calc R . .
H24C H 0.5774 -0.0551 0.1762 0.121 Uiso 1 1 calc R . .
C25 C 0.3540(3) 0.0860(2) 0.3280(2) 0.0510(8) Uani 1 1 d . . .
H25A H 0.4214 0.1247 0.3874 0.061 Uiso 1 1 calc R . .
H25B H 0.3197 0.1286 0.2957 0.061 Uiso 1 1 calc R . .
C26 C 0.2649(3) 0.0528(3) 0.3640(3) 0.0681(11) Uani 1 1 d . . .
H26A H 0.2432 0.1090 0.4106 0.102 Uiso 1 1 calc R . .
H26B H 0.2982 0.0119 0.3980 0.102 Uiso 1 1 calc R . .
H26C H 0.1964 0.0161 0.3063 0.102 Uiso 1 1 calc R . .
C27 C 0.2955(3) -0.0630(2) 0.1636(2) 0.0474(8) Uani 1 1 d . . .
H27A H 0.3267 -0.1118 0.1162 0.057 Uiso 1 1 calc R . .
H27B H 0.2513 -0.0973 0.1877 0.057 Uiso 1 1 calc R . .
C28 C 0.2127(3) -0.0147(3) 0.1065(3) 0.0809(13) Uani 1 1 d . . .
H28A H 0.1508 -0.0634 0.0509 0.121 Uiso 1 1 calc R . .
H28B H 0.2546 0.0177 0.0801 0.121 Uiso 1 1 calc R . .
H28C H 0.1794 0.0327 0.1519 0.121 Uiso 1 1 calc R . .
C29 C 0.9520(3) 0.4290(2) 0.1613(2) 0.0496(8) Uani 1 1 d . . .
H29A H 0.8847 0.3795 0.1140 0.060 Uiso 1 1 calc R . .
H29B H 1.0128 0.3961 0.1896 0.060 Uiso 1 1 calc R . .
C30 C 0.9969(4) 0.4724(4) 0.1021(3) 0.0875(14) Uani 1 1 d . . .
H30A H 1.0178 0.4213 0.0496 0.131 Uiso 1 1 calc R . .
H30B H 1.0649 0.5204 0.1475 0.131 Uiso 1 1 calc R . .
H30C H 0.9366 0.5031 0.0712 0.131 Uiso 1 1 calc R . .
C31 C 1.0158(3) 0.5831(2) 0.3210(3) 0.0553(9) Uani 1 1 d . . .
H31A H 1.0293 0.6224 0.2862 0.066 Uiso 1 1 calc R . .
H31B H 0.9911 0.6250 0.3774 0.066 Uiso 1 1 calc R . .
C32 C 1.1305(3) 0.5509(3) 0.3641(3) 0.0701(11) Uani 1 1 d . . .
H32A H 1.1883 0.6076 0.4098 0.105 Uiso 1 1 calc R . .
H32B H 1.1571 0.5109 0.3092 0.105 Uiso 1 1 calc R . .
H32C H 1.1190 0.5137 0.4008 0.105 Uiso 1 1 calc R . .
C33 C 0.8840(3) 0.4425(2) 0.3003(2) 0.0521(8) Uani 1 1 d . . .
H33A H 0.8241 0.3877 0.2499 0.062 Uiso 1 1 calc R . .
H33B H 0.9529 0.4157 0.3271 0.062 Uiso 1 1 calc R . .
C34 C 0.8395(5) 0.4989(3) 0.3863(3) 0.1046(18) Uani 1 1 d . . .
H34A H 0.8205 0.4561 0.4147 0.157 Uiso 1 1 calc R . .
H34B H 0.7702 0.5250 0.3608 0.157 Uiso 1 1 calc R . .
H34C H 0.8991 0.5519 0.4384 0.157 Uiso 1 1 calc R . .
C35 C 0.8126(3) 0.5457(3) 0.2058(3) 0.0666(10) Uiso 1 1 d . . .
H35A H 0.8359 0.5806 0.1705 0.080 Uiso 1 1 calc R . .
H35B H 0.7950 0.5939 0.2634 0.080 Uiso 1 1 calc R . .
C36 C 0.7009(4) 0.4756(3) 0.1336(3) 0.0869(13) Uiso 1 1 d . . .
H36A H 0.6408 0.5117 0.1122 0.130 Uiso 1 1 calc R . .
H36B H 0.6752 0.4418 0.1679 0.130 Uiso 1 1 calc R . .
H36C H 0.7160 0.4287 0.0748 0.130 Uiso 1 1 calc R . .

loop_
_atom_site_aniso_label
_atom_site_aniso_U_11
_atom_site_aniso_U_22
_atom_site_aniso_U_33
_atom_site_aniso_U_23
_atom_site_aniso_U_13
_atom_site_aniso_U_12
Mo1 0.02950(12) 0.03137(13) 0.03900(14) 0.01491(11) 0.01362(10) 0.00646(9)
Mo2 0.03020(12) 0.02974(13) 0.04878(16) 0.01532(11) 0.01295(11) 0.00349(9)
S1 0.0322(3) 0.0485(4) 0.0421(4) 0.0194(3) 0.0130(3) 0.0081(3)
S2 0.0394(4) 0.0478(4) 0.0426(4) 0.0175(4) 0.0192(3) 0.0114(3)
S3 0.0356(4) 0.0466(4) 0.0426(4) 0.0170(3) 0.0166(3) 0.0040(3)
S4 0.0349(4) 0.0458(4) 0.0418(4) 0.0170(3) 0.0110(3) 0.0027(3)
S5 0.0332(4) 0.0471(5) 0.0524(5) 0.0178(4) 0.0091(3) 0.0046(3)
S6 0.0416(4) 0.0470(5) 0.0531(5) 0.0217(4) 0.0203(4) 0.0098(3)
S7 0.0336(3) 0.0439(4) 0.0448(4) 0.0146(3) 0.0125(3) 0.0029(3)
S8 0.0341(4) 0.0506(5) 0.0463(4) 0.0205(4) 0.0094(3) 0.0012(3)
O1 0.0836(18) 0.0674(18) 0.0800(19) 0.0493(16) 0.0321(15) 0.0207(14)
O2 0.0978(19) 0.0404(14) 0.0639(17) 0.0154(13) 0.0273(15) 0.0089(13)
O3 0.0790(18) 0.0737(19) 0.119(3) 0.0678(19) 0.0290(17) 0.0171(15)
O4 0.106(2) 0.0432(16) 0.096(2) -0.0011(15) 0.0370(19) -0.0076(15)
N1 0.0452(13) 0.0272(12) 0.0436(14) 0.0130(11) 0.0130(11) 0.0032(10)
N2 0.0466(14) 0.0290(13) 0.0473(15) 0.0172(11) 0.0133(11) 0.0021(10)
C1 0.0452(17) 0.0401(18) 0.0508(19) 0.0204(15) 0.0170(14) 0.0090(13)
C2 0.0523(18) 0.0401(18) 0.0500(19) 0.0218(15) 0.0196(15) 0.0078(14)
C3 0.0287(13) 0.0450(18) 0.059(2) 0.0263(15) 0.0167(13) 0.0079(12)
C4 0.0329(14) 0.0359(16) 0.0547(19) 0.0187(14) 0.0218(13) 0.0087(11)
C5 0.0306(13) 0.0415(17) 0.0533(19) 0.0217(14) 0.0162(13) 0.0074(12)
C6 0.0290(13) 0.0368(16) 0.0579(19) 0.0221(14) 0.0150(13) 0.0069(11)
C7 0.0370(16) 0.073(2) 0.073(2) 0.043(2) 0.0176(16) 0.0166(16)
C8 0.0461(17) 0.055(2) 0.071(2) 0.0234(18) 0.0348(17) 0.0157(15)
C9 0.0442(18) 0.075(3) 0.068(2) 0.033(2) 0.0286(17) 0.0020(17)
C10 0.0318(15) 0.057(2) 0.062(2) 0.0220(17) 0.0095(14) 0.0008(14)
C11 0.0444(18) 0.047(2) 0.080(3) 0.0321(19) 0.0221(17) 0.0071(15)
C12 0.056(2) 0.0406(19) 0.072(2) 0.0144(18) 0.0259(18) 0.0045(15)
C13 0.0296(14) 0.0437(18) 0.074(2) 0.0288(17) 0.0193(15) 0.0081(12)
C14 0.0353(15) 0.0402(17) 0.069(2) 0.0242(16) 0.0242(15) 0.0059(13)
C15 0.0298(13) 0.0374(16) 0.0513(19) 0.0171(14) 0.0155(13) 0.0069(11)
C16 0.0308(14) 0.0323(15) 0.0526(19) 0.0131(13) 0.0143(13) 0.0053(11)
C18 0.0442(18) 0.061(2) 0.079(3) 0.0284(19) 0.0327(17) 0.0109(15)
C19 0.0423(17) 0.064(2) 0.063(2) 0.0315(18) 0.0246(16) 0.0124(15)
C20 0.0303(15) 0.058(2) 0.066(2) 0.0222(18) 0.0117(14) 0.0007(14)
C21 0.068(2) 0.0380(18) 0.053(2) 0.0179(16) 0.0129(17) 0.0195(16)
C22 0.096(3) 0.074(3) 0.069(3) 0.010(2) -0.021(2) 0.032(3)
C23 0.059(2) 0.046(2) 0.084(3) 0.0278(19) 0.0297(19) -0.0002(16)
C24 0.075(3) 0.068(3) 0.112(4) 0.032(3) 0.056(3) 0.001(2)
C25 0.0590(19) 0.0321(16) 0.0494(19) 0.0097(14) 0.0110(15) 0.0119(14)
C26 0.079(3) 0.069(3) 0.056(2) 0.019(2) 0.033(2) 0.021(2)
C27 0.0476(17) 0.0421(18) 0.0424(18) 0.0084(14) 0.0138(14) -0.0025(14)
C28 0.073(3) 0.092(3) 0.053(2) 0.021(2) 0.001(2) 0.023(2)
C29 0.0517(18) 0.0483(19) 0.0433(18) 0.0129(15) 0.0166(15) 0.0008(15)
C30 0.095(3) 0.107(4) 0.056(3) 0.027(3) 0.028(2) -0.021(3)
C31 0.067(2) 0.0348(17) 0.056(2) 0.0139(15) 0.0164(17) -0.0111(15)
C32 0.058(2) 0.071(3) 0.063(2) 0.023(2) 0.0020(18) -0.0104(19)
C33 0.067(2) 0.0411(18) 0.050(2) 0.0201(15) 0.0199(16) -0.0058(15)
C34 0.157(5) 0.076(3) 0.080(3) 0.003(3) 0.077(3) -0.022(3)

loop_
_atom_type_symbol
_atom_type_description
_atom_type_scat_dispersion_real
_atom_type_scat_dispersion_imag
_atom_type_scat_source
C C 0.0033 0.0016 'International Tables Vol C Tables 4.2.6.8 and 6.1.1.4'
H H 0.0000 0.0000 'International Tables Vol C Tables 4.2.6.8 and 6.1.1.4'
N N 0.0061 0.0033 'International Tables Vol C Tables 4.2.6.8 and 6.1.1.4'
S S 0.1246 0.1234 'International Tables Vol C Tables 4.2.6.8 and 6.1.1.4'
Mo Mo -1.6832 0.6857 'International Tables Vol C Tables 4.2.6.8 and 6.1.1.4'
O O 0.0106 0.0060 'International Tables Vol C Tables 4.2.6.8 and 6.1.1.4'

loop_
_geom_angle_atom_site_label_1
_geom_angle_atom_site_label_2
_geom_angle_atom_site_label_3
_geom_angle
_geom_angle_site_symmetry_1
_geom_angle_site_symmetry_3
_geom_angle_publ_flag
C2 Mo1 C1 78.59(13) . . yes
C2 Mo1 S4 131.34(9) . . yes
C1 Mo1 S4 79.17(9) . . yes
C2 Mo1 S2 127.83(9) . . yes
C1 Mo1 S2 79.41(9) . . yes
S4 Mo1 S2 89.13(3) . . yes
C2 Mo1 S3 80.74(9) . . yes
C1 Mo1 S3 128.59(9) . . yes
S4 Mo1 S3 80.36(3) . . yes
S2 Mo1 S3 146.49(3) . . yes
C2 Mo1 S1 82.28(10) . . yes
C1 Mo1 S1 134.29(9) . . yes
S4 Mo1 S1 140.85(3) . . yes
S2 Mo1 S1 80.43(3) . . yes
S3 Mo1 S1 87.86(3) . . yes
C12 Mo2 C11 79.88(16) . . yes
C12 Mo2 S5 79.08(11) . . yes
C11 Mo2 S5 128.35(9) . . yes
C12 Mo2 S8 129.47(10) . . yes
C11 Mo2 S8 79.24(10) . . yes
S5 Mo2 S8 146.64(3) . . yes
C12 Mo2 S6 131.22(10) . . yes
C11 Mo2 S6 79.18(10) . . yes
S5 Mo2 S6 80.41(3) . . yes
S8 Mo2 S6 88.55(3) . . yes
C12 Mo2 S7 81.72(11) . . yes
C11 Mo2 S7 133.64(10) . . yes
S5 Mo2 S7 88.62(3) . . yes
S8 Mo2 S7 80.51(3) . . yes
S6 Mo2 S7 141.24(3) . . yes
C3 S1 Mo1 109.16(11) . . yes
C4 S2 Mo1 109.26(10) . . yes
C5 S3 Mo1 109.51(11) . . yes
C6 S4 Mo1 109.48(11) . . yes
C13 S5 Mo2 108.87(12) . . yes
C14 S6 Mo2 109.58(12) . . yes
C15 S7 Mo2 108.87(11) . . yes
C16 S8 Mo2 108.93(10) . . yes
C27 N1 C23 110.9(3) . . yes
C27 N1 C21 106.4(2) . . yes
C23 N1 C21 110.3(3) . . yes
C27 N1 C25 110.9(2) . . yes
C23 N1 C25 107.5(2) . . yes
C21 N1 C25 110.9(2) . . yes
C29 N2 C33 106.6(2) . . yes
C29 N2 C35 110.6(3) . . yes
C33 N2 C35 110.6(3) . . yes
C29 N2 C31 111.1(2) . . yes
C33 N2 C31 110.6(2) . . yes
C35 N2 C31 107.4(2) . . yes
O1 C1 Mo1 177.4(3) . . yes
O1 C1 C2 127.0(3) . . yes
Mo1 C1 C2 50.48(11) . . yes
O2 C2 Mo1 176.5(3) . . yes
O2 C2 C1 125.6(3) . . yes
Mo1 C2 C1 50.93(11) . . yes
C4 C3 C7 124.9(3) . . yes
C4 C3 S1 120.0(2) . . yes
C7 C3 S1 115.0(2) . . yes
C3 C4 C8 124.9(3) . . yes
C3 C4 S2 120.8(2) . . yes
C8 C4 S2 114.4(2) . . yes
C6 C5 C9 124.6(3) . . yes
C6 C5 S3 120.2(2) . . yes
C9 C5 S3 115.2(2) . . yes
C5 C6 C10 124.6(3) . . yes
C5 C6 S4 120.3(2) . . yes
C10 C6 S4 115.0(2) . . yes
O3 C11 Mo2 178.4(3) . . yes
O3 C11 C12 128.5(3) . . yes
Mo2 C11 C12 49.82(12) . . yes
O4 C12 Mo2 176.5(4) . . yes
O4 C12 C11 126.9(3) . . yes
Mo2 C12 C11 50.29(12) . . yes
C14 C13 C17 124.4(3) . . yes
C14 C13 S5 121.1(2) . . yes
C17 C13 S5 114.5(3) . . yes
C13 C14 C18 124.8(3) . . yes
C13 C14 S6 120.0(2) . . yes
C18 C14 S6 115.2(3) . . yes
C16 C15 C19 123.9(3) . . yes
C16 C15 S7 120.5(2) . . yes
C19 C15 S7 115.6(2) . . yes
C15 C16 C20 124.9(3) . . yes
C15 C16 S8 120.8(2) . . yes
C20 C16 S8 114.3(2) . . yes
N1 C21 C22 115.3(3) . . yes
N1 C23 C24 115.8(3) . . yes
C26 C25 N1 115.6(3) . . yes
C28 C27 N1 115.4(3) . . yes
N2 C29 C30 115.9(3) . . yes
C32 C31 N2 115.0(3) . . yes
C34 C33 N2 115.6(3) . . yes
N2 C35 C36 116.1(3) . . yes

loop_
_geom_bond_atom_site_label_1
_geom_bond_atom_site_label_2
_geom_bond_distance
_geom_bond_site_symmetry_2
_geom_bond_publ_flag
Mo1 C2 1.973(3) . yes
Mo1 C1 1.985(3) . yes
Mo1 S4 2.4041(9) . yes
Mo1 S2 2.4077(8) . yes
Mo1 S3 2.4092(8) . yes
Mo1 S1 2.4101(8) . yes
Mo2 C12 1.972(3) . yes
Mo2 C11 1.986(4) . yes
Mo2 S5 2.4053(8) . yes
Mo2 S8 2.4061(8) . yes
Mo2 S6 2.4115(9) . yes
Mo2 S7 2.4130(8) . yes
S1 C3 1.754(3) . yes
S2 C4 1.743(3) . yes
S3 C5 1.741(3) . yes
S4 C6 1.745(3) . yes
S5 C13 1.753(3) . yes
S6 C14 1.740(3) . yes
S7 C15 1.744(3) . yes
S8 C16 1.744(3) . yes
O1 C1 1.133(4) . yes
O2 C2 1.143(4) . yes
O3 C11 1.135(4) . yes
O4 C12 1.143(4) . yes
N1 C27 1.503(4) . yes
N1 C23 1.504(4) . yes
N1 C21 1.510(4) . yes
N1 C25 1.517(4) . yes
N2 C29 1.501(4) . yes
N2 C33 1.508(4) . yes
N2 C35 1.509(4) . yes
N2 C31 1.518(4) . yes
C1 C2 2.507(5) . yes
C3 C4 1.342(4) . yes
C3 C7 1.500(4) . yes
C4 C8 1.519(4) . yes
C5 C6 1.348(4) . yes
C5 C9 1.505(4) . yes
C6 C10 1.510(4) . yes
C11 C12 2.541(6) . yes
C13 C14 1.335(5) . yes
C13 C17 1.511(4) . yes
C14 C18 1.510(4) . yes
C15 C16 1.337(4) . yes
C15 C19 1.509(4) . yes
C16 C20 1.511(4) . yes
C21 C22 1.520(5) . yes
C23 C24 1.516(5) . yes
C25 C26 1.501(5) . yes
C27 C28 1.495(5) . yes
C29 C30 1.503(5) . yes
C31 C32 1.507(5) . yes
C33 C34 1.500(5) . yes
C35 C36 1.514(5) . yes
